data_2235705
loop_
_publ_author_name
'Gao, Shuang'
'Zhao, Li-xia'
'Ye, Fei'
'Fu, Ying'
'Xing, Zhi-yong'

_publ_section_title
;
 1-Dichloroacetyl-8a-methyl-1,2,3,4,6,7,8,8a-octahydropyrrolo[1,2-<i>a</i>]pyrimidin-6-one
;
_journal_coeditor_code YK2055
_journal_issue 7
_journal_name_full 'Acta Crystallographica Section E'
_journal_page_first o1982
_journal_paper_doi 10.1107/S1600536812024063
_journal_volume 68
_journal_year 2012
_chemical_formula_iupac 'C10 H14 Cl2 N2 O2'
_chemical_formula_moiety 'C10 H14 Cl2 N2 O2'
_chemical_formula_sum 'C10 H14 Cl2 N2 O2'
_chemical_formula_weight 265.13
_chemical_name_systematic
;
1-Dichloroacetyl-8a-methyl-1,2,3,4,6,7,8,8a-
octahydropyrrolo[1,2-<i>a</i>]pyrimidin-6-one
;
_space_group_IT_number 61
_symmetry_cell_setting orthorhombic
_symmetry_space_group_name_Hall '-P 2ac 2ab'
_symmetry_space_group_name_H-M 'P b c a'
_atom_sites_solution_hydrogens geom
_atom_sites_solution_primary direct
_atom_sites_solution_secondary difmap
_audit_creation_method SHELXL-97
_cell_angle_alpha 90.00
_cell_angle_beta 90.00
_cell_angle_gamma 90.00
_cell_formula_units_Z 8
_cell_length_a 10.312(2)
_cell_length_b 14.997(3)
_cell_length_c 15.666(3)
_cell_measurement_reflns_used 9134
_cell_measurement_temperature 293(2)
_cell_measurement_theta_max 27.58
_cell_measurement_theta_min 3.16
_cell_volume 2422.7(8)
_computing_cell_refinement 'RAPID-AUTO (Rigaku, 1999)'
_computing_data_collection 'RAPID-AUTO (Rigaku, 1999)'
_computing_data_reduction 'CrystalClear (Rigaku/MSC, 2002)'
_computing_molecular_graphics 'SHELXTL (Sheldrick, 2008)'
_computing_publication_material 'SHELXL97 (Sheldrick, 2008)'
_computing_structure_refinement 'SHELXL97 (Sheldrick, 2008)'
_computing_structure_solution 'SHELXS97 (Sheldrick, 2008)'
_diffrn_ambient_temperature 293(2)
_diffrn_detector_area_resol_mean 10
_diffrn_measured_fraction_theta_full 0.998
_diffrn_measured_fraction_theta_max 0.998
_diffrn_measurement_device_type 'Rigaku R-AXIS RAPID'
_diffrn_measurement_method '\w scan'
_diffrn_radiation_monochromator graphite
_diffrn_radiation_source 'fine-focus sealed tube'
_diffrn_radiation_type MoK\a
_diffrn_radiation_wavelength 0.71073
_diffrn_reflns_av_R_equivalents 0.0382
_diffrn_reflns_av_sigmaI/netI 0.0241
_diffrn_reflns_limit_h_max 11
_diffrn_reflns_limit_h_min -13
_diffrn_reflns_limit_k_max 19
_diffrn_reflns_limit_k_min -19
_diffrn_reflns_limit_l_max 20
_diffrn_reflns_limit_l_min -20
_diffrn_reflns_number 22128
_diffrn_reflns_theta_full 27.47
_diffrn_reflns_theta_max 27.47
_diffrn_reflns_theta_min 3.01
_diffrn_standards_decay_% 0
_diffrn_standards_interval_count 0
_diffrn_standards_interval_time 0
_diffrn_standards_number 0
_exptl_absorpt_coefficient_mu 0.523
_exptl_absorpt_correction_T_max 0.9224
_exptl_absorpt_correction_T_min 0.8887
_exptl_absorpt_correction_type multi-scan
_exptl_absorpt_process_details '(ABSCOR; Higashi, 1995)'
_exptl_crystal_colour colourless
_exptl_crystal_density_diffrn 1.454
_exptl_crystal_density_method 'not measured'
_exptl_crystal_description block
_exptl_crystal_F_000 1104
_exptl_crystal_size_max 0.23
_exptl_crystal_size_mid 0.19
_exptl_crystal_size_min 0.16
_refine_diff_density_max 0.739
_refine_diff_density_min -0.361
_refine_ls_extinction_method none
_refine_ls_goodness_of_fit_ref 1.107
_refine_ls_hydrogen_treatment constr
_refine_ls_matrix_type full
_refine_ls_number_parameters 146
_refine_ls_number_reflns 2770
_refine_ls_number_restraints 0
_refine_ls_restrained_S_all 1.107
_refine_ls_R_factor_all 0.0572
_refine_ls_R_factor_gt 0.0522
_refine_ls_shift/su_max 0.001
_refine_ls_shift/su_mean 0.000
_refine_ls_structure_factor_coef Fsqd
_refine_ls_weighting_details 'calc w=1/[\s^2^(Fo^2^)+(0.0970P)^2^+0.5072P] where P=(Fo^2^+2Fc^2^)/3'
_refine_ls_weighting_scheme calc
_refine_ls_wR_factor_gt 0.1505
_refine_ls_wR_factor_ref 0.1558
_reflns_number_gt 2376
_reflns_number_total 2770
_reflns_threshold_expression I>2sigma(I)
_cod_data_source_file yk2055.cif
_cod_data_source_block I
_cod_database_code 2235705
_cod_database_fobs_code 2235705

loop_
_symmetry_equiv_pos_as_xyz
'x, y, z'
'-x+1/2, -y, z+1/2'
'-x, y+1/2, -z+1/2'
'x+1/2, -y+1/2, -z'
'-x, -y, -z'
'x-1/2, y, -z-1/2'
'x, -y-1/2, z-1/2'
'-x-1/2, y-1/2, z'

loop_
_atom_site_type_symbol
_atom_site_label
_atom_site_fract_x
_atom_site_fract_y
_atom_site_fract_z
_atom_site_U_iso_or_equiv
_atom_site_adp_type
_atom_site_calc_flag
_atom_site_refinement_flags
_atom_site_occupancy
_atom_site_symmetry_multiplicity
C C1 0.44507(19) 0.93130(12) 0.76600(12) 0.0425(4) Uani d . 1 1
H H1 0.4067 0.8855 0.7293 0.051 Uiso calc R 1 1
C C2 0.36708(16) 0.93818(10) 0.84965(10) 0.0356(3) Uani d . 1 1
C C3 0.3554(3) 0.77230(13) 0.84857(16) 0.0717(8) Uani d . 1 1
H H3A 0.4348 0.7471 0.8712 0.086 Uiso calc R 1 1
H H3B 0.3654 0.7784 0.7873 0.086 Uiso calc R 1 1
C C4 0.2472(4) 0.71165(18) 0.86658(17) 0.0951(11) Uani d . 1 1
H H4A 0.2620 0.6552 0.8380 0.114 Uiso calc R 1 1
H H4B 0.1675 0.7370 0.8444 0.114 Uiso calc R 1 1
C C5 0.2331(3) 0.69585(16) 0.96139(15) 0.0778(8) Uani d . 1 1
H H5A 0.1427 0.6854 0.9753 0.093 Uiso calc R 1 1
H H5B 0.2824 0.6435 0.9779 0.093 Uiso calc R 1 1
C C6 0.27314(17) 0.86362(11) 0.97259(10) 0.0388(4) Uani d . 1 1
C C7 0.1334(2) 0.89612(19) 0.96606(15) 0.0643(6) Uani d . 1 1
H H7A 0.0849 0.8564 0.9301 0.096 Uiso calc R 1 1
H H7B 0.1321 0.9550 0.9420 0.096 Uiso calc R 1 1
H H7C 0.0951 0.8974 1.0219 0.096 Uiso calc R 1 1
C C8 0.3550(2) 0.91831(13) 1.03659(11) 0.0490(5) Uani d . 1 1
H H8A 0.4403 0.9306 1.0133 0.059 Uiso calc R 1 1
H H8B 0.3128 0.9745 1.0497 0.059 Uiso calc R 1 1
C C9 0.3655(2) 0.86100(14) 1.11572(12) 0.0512(5) Uani d . 1 1
H H9A 0.4529 0.8626 1.1385 0.061 Uiso calc R 1 1
H H9B 0.3057 0.8813 1.1594 0.061 Uiso calc R 1 1
C C10 0.33128(18) 0.76904(13) 1.08684(12) 0.0460(4) Uani d . 1 1
Cl Cl1 0.60562(5) 0.89949(5) 0.79454(4) 0.0661(2) Uani d . 1 1
Cl Cl2 0.44643(7) 1.03447(4) 0.71183(3) 0.0634(2) Uani d . 1 1
N N1 0.33425(15) 0.86043(9) 0.88631(9) 0.0376(3) Uani d . 1 1
N N2 0.28063(18) 0.77378(10) 1.00813(10) 0.0495(4) Uani d . 1 1
O O1 0.34367(15) 1.01088(8) 0.88014(9) 0.0493(4) Uani d . 1 1
O O2 0.34379(18) 0.69963(12) 1.12676(10) 0.0677(5) Uani d . 1 1

loop_
_atom_site_aniso_label
_atom_site_aniso_U_11
_atom_site_aniso_U_22
_atom_site_aniso_U_33
_atom_site_aniso_U_12
_atom_site_aniso_U_13
_atom_site_aniso_U_23
C1 0.0509(10) 0.0420(9) 0.0347(8) -0.0063(7) -0.0010(7) -0.0023(7)
C2 0.0419(8) 0.0325(8) 0.0325(8) -0.0003(6) -0.0051(6) -0.0013(6)
C3 0.133(2) 0.0307(9) 0.0519(12) -0.0056(11) 0.0152(13) -0.0057(8)
C4 0.177(3) 0.0556(14) 0.0523(14) -0.0532(18) -0.0047(16) -0.0051(10)
C5 0.132(2) 0.0500(12) 0.0517(13) -0.0423(14) -0.0074(13) 0.0063(10)
C6 0.0463(9) 0.0384(8) 0.0318(8) -0.0040(7) -0.0051(6) 0.0021(6)
C7 0.0486(11) 0.0909(17) 0.0534(12) 0.0083(11) 0.0025(9) 0.0066(11)
C8 0.0672(12) 0.0430(9) 0.0367(9) -0.0096(8) -0.0075(8) -0.0038(7)
C9 0.0591(11) 0.0615(12) 0.0330(9) -0.0038(9) -0.0070(8) -0.0004(8)
C10 0.0472(9) 0.0549(11) 0.0359(9) 0.0012(8) 0.0030(7) 0.0098(8)
Cl1 0.0494(3) 0.0859(5) 0.0629(4) 0.0085(3) 0.0054(2) -0.0065(3)
Cl2 0.0924(5) 0.0559(4) 0.0419(3) -0.0146(3) 0.0005(2) 0.0120(2)
N1 0.0490(8) 0.0311(7) 0.0328(7) -0.0019(5) -0.0022(6) -0.0014(5)
N2 0.0691(10) 0.0393(8) 0.0400(8) -0.0153(7) -0.0084(7) 0.0076(6)
O1 0.0724(9) 0.0308(6) 0.0448(7) 0.0038(6) 0.0064(6) -0.0010(5)
O2 0.0858(11) 0.0644(10) 0.0528(9) 0.0071(8) 0.0007(8) 0.0255(7)

loop_
_atom_type_symbol
_atom_type_description
_atom_type_scat_dispersion_real
_atom_type_scat_dispersion_imag
_atom_type_scat_source
C C 0.0033 0.0016 'International Tables Vol C Tables 4.2.6.8 and 6.1.1.4'
H H 0.0000 0.0000 'International Tables Vol C Tables 4.2.6.8 and 6.1.1.4'
N N 0.0061 0.0033 'International Tables Vol C Tables 4.2.6.8 and 6.1.1.4'
O O 0.0106 0.0060 'International Tables Vol C Tables 4.2.6.8 and 6.1.1.4'

loop_
_geom_angle_atom_site_label_1
_geom_angle_atom_site_label_2
_geom_angle_atom_site_label_3
_geom_angle
C2 C1 Cl2 110.76(12)
C2 C1 Cl1 106.84(12)
Cl2 C1 Cl1 110.39(10)
C2 C1 H1 109.6
Cl2 C1 H1 109.6
Cl1 C1 H1 109.6
O1 C2 N1 124.12(16)
O1 C2 C1 119.90(15)
N1 C2 C1 115.91(14)
N1 C3 C4 111.7(2)
N1 C3 H3A 109.3
C4 C3 H3A 109.3
N1 C3 H3B 109.3
C4 C3 H3B 109.3
H3A C3 H3B 107.9
C3 C4 C5 111.1(2)
C3 C4 H4A 109.4
C5 C4 H4A 109.4
C3 C4 H4B 109.4
C5 C4 H4B 109.4
H4A C4 H4B 108.0
N2 C5 C4 109.54(17)
N2 C5 H5A 109.8
C4 C5 H5A 109.8
N2 C5 H5B 109.8
C4 C5 H5B 109.8
H5A C5 H5B 108.2
N2 C6 N1 107.07(14)
N2 C6 C7 111.75(17)
N1 C6 C7 110.41(14)
N2 C6 C8 102.31(13)
N1 C6 C8 111.95(15)
C7 C6 C8 112.96(17)
C6 C7 H7A 109.5
C6 C7 H7B 109.5
H7A C7 H7B 109.5
C6 C7 H7C 109.5
H7A C7 H7C 109.5
H7B C7 H7C 109.5
C9 C8 C6 105.61(15)
C9 C8 H8A 110.6
C6 C8 H8A 110.6
C9 C8 H8B 110.6
C6 C8 H8B 110.6
H8A C8 H8B 108.7
C10 C9 C8 105.05(15)
C10 C9 H9A 110.7
C8 C9 H9A 110.7
C10 C9 H9B 110.7
C8 C9 H9B 110.7
H9A C9 H9B 108.8
O2 C10 N2 123.87(19)
O2 C10 C9 127.37(19)
N2 C10 C9 108.75(15)
C2 N1 C3 125.00(15)
C2 N1 C6 117.77(13)
C3 N1 C6 117.23(14)
C10 N2 C6 114.85(15)
C10 N2 C5 123.23(16)
C6 N2 C5 121.90(16)

loop_
_geom_bond_atom_site_label_1
_geom_bond_atom_site_label_2
_geom_bond_distance
C1 C2 1.541(2)
C1 Cl2 1.7647(19)
C1 Cl1 1.780(2)
C1 H1 0.9800
C2 O1 1.214(2)
C2 N1 1.343(2)
C3 N1 1.464(2)
C3 C4 1.467(4)
C3 H3A 0.9700
C3 H3B 0.9700
C4 C5 1.511(4)
C4 H4A 0.9700
C4 H4B 0.9700
C5 N2 1.464(3)
C5 H5A 0.9700
C5 H5B 0.9700
C6 N2 1.460(2)
C6 N1 1.492(2)
C6 C7 1.525(3)
C6 C8 1.546(2)
C7 H7A 0.9600
C7 H7B 0.9600
C7 H7C 0.9600
C8 C9 1.512(3)
C8 H8A 0.9700
C8 H8B 0.9700
C9 C10 1.494(3)
C9 H9A 0.9700
C9 H9B 0.9700
C10 O2 1.221(2)
C10 N2 1.341(2)

loop_
_geom_hbond_atom_site_label_D
_geom_hbond_atom_site_label_H
_geom_hbond_atom_site_label_A
_geom_hbond_site_symmetry_A
_geom_hbond_distance_DH
_geom_hbond_distance_HA
_geom_hbond_distance_DA
_geom_hbond_angle_DHA
C1 H1 O2 7_575 0.98 2.15 3.115(2) 167.5
C3 H3B O2 7_575 0.97 2.55 3.502(3) 168.7

loop_
_geom_torsion_atom_site_label_1
_geom_torsion_atom_site_label_2
_geom_torsion_atom_site_label_3
_geom_torsion_atom_site_label_4
_geom_torsion
Cl2 C1 C2 O1 -17.6(2)
Cl1 C1 C2 O1 102.68(17)
Cl2 C1 C2 N1 165.39(13)
Cl1 C1 C2 N1 -74.34(16)
N1 C3 C4 C5 -62.4(4)
C3 C4 C5 N2 28.4(4)
N2 C6 C8 C9 -17.3(2)
N1 C6 C8 C9 -131.65(17)
C7 C6 C8 C9 103.0(2)
C6 C8 C9 C10 17.9(2)
C8 C9 C10 O2 169.3(2)
C8 C9 C10 N2 -11.8(2)
O1 C2 N1 C3 176.6(2)
C1 C2 N1 C3 -6.5(3)
O1 C2 N1 C6 -4.3(3)
C1 C2 N1 C6 172.63(14)
C4 C3 N1 C2 -142.1(2)
C4 C3 N1 C6 38.8(3)
N2 C6 N1 C2 -164.27(15)
C7 C6 N1 C2 73.9(2)
C8 C6 N1 C2 -52.9(2)
N2 C6 N1 C3 15.0(2)
C7 C6 N1 C3 -106.9(2)
C8 C6 N1 C3 126.3(2)
O2 C10 N2 C6 179.24(19)
C9 C10 N2 C6 0.3(2)
O2 C10 N2 C5 0.7(3)
C9 C10 N2 C5 -178.2(2)
N1 C6 N2 C10 128.79(17)
C7 C6 N2 C10 -110.2(2)
C8 C6 N2 C10 10.9(2)
N1 C6 N2 C5 -52.6(3)
C7 C6 N2 C5 68.4(3)
C8 C6 N2 C5 -170.5(2)
C4 C5 N2 C10 -151.3(3)
C4 C5 N2 C6 30.2(4)
